data_7014667
loop_
_publ_author_name
'Kachi-Terajima, Chihiro'
'Yanagi, Katsuya'
'Kaziki, Toru'
'Kitazawa, Takafumi'
'Hasegawa, Miki'

_publ_section_title
;
 Luminescence tuning of imidazole-based lanthanide(iii) complexes [Ln =
 Sm, Eu, Gd, Tb, Dy].
;
_journal_issue 10
_journal_name_full 'Dalton transactions (Cambridge, England : 2003)'
_journal_page_first 2249
_journal_page_last 2256
_journal_paper_doi 10.1039/c0dt01046d
_journal_volume 40
_journal_year 2011
_chemical_formula_sum 'C21 H40 N13 O14 Sm'
_chemical_formula_weight 849.01
_chemical_name_systematic
;
?
;
_space_group_IT_number 14
_symmetry_cell_setting monoclinic
_symmetry_space_group_name_Hall '-P 2yn'
_symmetry_space_group_name_H-M 'P 1 21/n 1'
_atom_sites_solution_hydrogens geom
_atom_sites_solution_primary direct
_atom_sites_solution_secondary difmap
_audit_creation_method SHELXL-97
_cell_angle_alpha 90.00
_cell_angle_beta 93.6430(10)
_cell_angle_gamma 90.00
_cell_formula_units_Z 4
_cell_length_a 14.5310(9)
_cell_length_b 15.3647(10)
_cell_length_c 15.0069(10)
_cell_measurement_temperature 100(2)
_cell_volume 3343.7(4)
_computing_cell_refinement 'Bruker SMART'
_computing_data_collection 'Bruker SMART'
_computing_data_reduction 'Bruker SAINT'
_computing_molecular_graphics 'Bruker SHELXTL'
_computing_publication_material 'Bruker SHELXTL'
_computing_structure_refinement 'SHELXL-97 (Sheldrick, 1997)'
_computing_structure_solution 'SHELXS-97 (Sheldrick, 1990)'
_diffrn_ambient_temperature 100(2)
_diffrn_detector_area_resol_mean 8.366
_diffrn_measured_fraction_theta_full 0.997
_diffrn_measured_fraction_theta_max 0.997
_diffrn_measurement_device_type 'CCD area detector'
_diffrn_measurement_method 'phi and omega scans'
_diffrn_radiation_monochromator graphite
_diffrn_radiation_source 'fine-focus sealed tube'
_diffrn_radiation_type MoK\a
_diffrn_radiation_wavelength 0.71073
_diffrn_reflns_av_R_equivalents 0.0225
_diffrn_reflns_av_sigmaI/netI 0.0272
_diffrn_reflns_limit_h_max 13
_diffrn_reflns_limit_h_min -19
_diffrn_reflns_limit_k_max 20
_diffrn_reflns_limit_k_min -20
_diffrn_reflns_limit_l_max 20
_diffrn_reflns_limit_l_min -16
_diffrn_reflns_number 23460
_diffrn_reflns_theta_full 28.32
_diffrn_reflns_theta_max 28.32
_diffrn_reflns_theta_min 1.89
_diffrn_standards_decay_% 0
_exptl_absorpt_coefficient_mu 1.839
_exptl_absorpt_correction_T_max 0.6665
_exptl_absorpt_correction_T_min 0.5121
_exptl_absorpt_correction_type empirical
_exptl_absorpt_process_details 'SADABS; Sheldrick 1996'
_exptl_crystal_colour colourless
_exptl_crystal_density_diffrn 1.687
_exptl_crystal_density_method 'not measured'
_exptl_crystal_description prism
_exptl_crystal_F_000 1724
_exptl_crystal_size_max 0.42
_exptl_crystal_size_mid 0.27
_exptl_crystal_size_min 0.24
_refine_diff_density_max 1.470
_refine_diff_density_min -0.386
_refine_diff_density_rms 0.091
_refine_ls_extinction_method none
_refine_ls_goodness_of_fit_ref 1.067
_refine_ls_hydrogen_treatment mixed
_refine_ls_matrix_type full
_refine_ls_number_parameters 485
_refine_ls_number_reflns 8306
_refine_ls_number_restraints 0
_refine_ls_restrained_S_all 1.067
_refine_ls_R_factor_all 0.0293
_refine_ls_R_factor_gt 0.0243
_refine_ls_shift/su_max 0.002
_refine_ls_shift/su_mean 0.000
_refine_ls_structure_factor_coef Fsqd
_refine_ls_weighting_details 'calc w=1/[\s^2^(Fo^2^)+(0.0310P)^2^+1.3173P] where P=(Fo^2^+2Fc^2^)/3'
_refine_ls_weighting_scheme calc
_refine_ls_wR_factor_gt 0.0581
_refine_ls_wR_factor_ref 0.0603
_reflns_number_gt 7355
_reflns_number_total 8306
_reflns_threshold_expression >2sigma(I)
_cod_data_source_file C0DT01046D.TXT
_cod_data_source_block 1_SmMe3L
_cod_depositor_comments
;
The following automatic conversions were performed:
'_symmetry_cell_setting' value 'Monoclinic' changed to 'monoclinic'
according to '/home/saulius/struct/CIF-dictionaries/cif_core.dic'
dictionary named 'cif_core.dic' version 2.4.1 from 2010-06-29.

Automatic conversion script
Id: cif_fix_enum 1555 2011-01-17 13:19:09Z saulius 
;
_cod_original_sg_symbol_H-M P2(1)/n
_cod_database_code 7014667

loop_
_symmetry_equiv_pos_as_xyz
'x, y, z'
'-x+1/2, y+1/2, -z+1/2'
'-x, -y, -z'
'x-1/2, -y-1/2, z-1/2'

loop_
_atom_site_label
_atom_site_type_symbol
_atom_site_fract_x
_atom_site_fract_y
_atom_site_fract_z
_atom_site_U_iso_or_equiv
_atom_site_adp_type
_atom_site_occupancy
_atom_site_symmetry_multiplicity
_atom_site_calc_flag
_atom_site_refinement_flags
_atom_site_disorder_assembly
_atom_site_disorder_group
C1 C 0.66540(15) 0.17596(14) 0.62634(14) 0.0198(4) Uani 1 1 d . . .
H1A H 0.6898 0.2231 0.5895 0.024 Uiso 1 1 calc R . .
H1B H 0.6426 0.1292 0.5853 0.024 Uiso 1 1 calc R . .
C2 C 0.74430(14) 0.13989(14) 0.68727(15) 0.0196(4) Uani 1 1 d . . .
H2A H 0.7252 0.0845 0.7144 0.023 Uiso 1 1 calc R . .
H2B H 0.7984 0.1281 0.6521 0.023 Uiso 1 1 calc R . .
C3 C 0.85330(15) 0.22280(13) 0.77421(16) 0.0188(4) Uani 1 1 d . . .
H3 H 0.9006 0.1938 0.7449 0.023 Uiso 1 1 calc R . .
C4 C 0.87554(14) 0.29048(12) 0.83930(15) 0.0168(4) Uani 1 1 d . . .
C5 C 0.86082(14) 0.39595(14) 0.93089(15) 0.0195(4) Uani 1 1 d . . .
H5 H 0.8345 0.4373 0.9689 0.023 Uiso 1 1 calc R . .
C6 C 0.95254(14) 0.38998(14) 0.91670(15) 0.0194(4) Uani 1 1 d . . .
H6 H 1.0007 0.4256 0.9424 0.023 Uiso 1 1 calc R . .
C7 C 1.04675(16) 0.29316(16) 0.8221(2) 0.0314(6) Uani 1 1 d . . .
H7A H 1.0552 0.2309 0.8344 0.047 Uiso 1 1 calc R . .
H7B H 1.0989 0.3257 0.8500 0.047 Uiso 1 1 calc R . .
H7C H 1.0435 0.3029 0.7574 0.047 Uiso 1 1 calc R . .
C8 C 0.51884(14) 0.14095(14) 0.69226(15) 0.0203(4) Uani 1 1 d . . .
H8A H 0.4993 0.1114 0.6356 0.024 Uiso 1 1 calc R . .
H8B H 0.4635 0.1679 0.7159 0.024 Uiso 1 1 calc R . .
C9 C 0.55696(15) 0.07345(14) 0.75851(15) 0.0208(4) Uani 1 1 d . . .
H9A H 0.5061 0.0375 0.7796 0.025 Uiso 1 1 calc R . .
H9B H 0.6006 0.0346 0.7296 0.025 Uiso 1 1 calc R . .
C10 C 0.61652(14) 0.07896(13) 0.90884(14) 0.0172(4) Uani 1 1 d . . .
H10 H 0.5969 0.0204 0.9152 0.021 Uiso 1 1 calc R . .
C11 C 0.66085(13) 0.12614(13) 0.98257(14) 0.0154(4) Uani 1 1 d . . .
C12 C 0.72502(15) 0.23029(14) 1.05994(15) 0.0208(4) Uani 1 1 d . . .
H12 H 0.7507 0.2853 1.0764 0.025 Uiso 1 1 calc R . .
C13 C 0.71949(15) 0.16084(15) 1.11585(15) 0.0217(5) Uani 1 1 d . . .
H13 H 0.7398 0.1585 1.1772 0.026 Uiso 1 1 calc R . .
C14 C 0.65744(16) 0.00744(15) 1.09715(17) 0.0259(5) Uani 1 1 d . . .
H14A H 0.5904 -0.0008 1.0938 0.039 Uiso 1 1 calc R . .
H14B H 0.6819 0.0003 1.1591 0.039 Uiso 1 1 calc R . .
H14C H 0.6857 -0.0358 1.0594 0.039 Uiso 1 1 calc R . .
C15 C 0.53743(16) 0.27701(14) 0.61486(15) 0.0214(4) Uani 1 1 d . . .
H15A H 0.5052 0.2473 0.5633 0.026 Uiso 1 1 calc R . .
H15B H 0.5835 0.3171 0.5915 0.026 Uiso 1 1 calc R . .
C16 C 0.46782(15) 0.32953(15) 0.66388(15) 0.0220(5) Uani 1 1 d . . .
H16A H 0.4423 0.3768 0.6249 0.026 Uiso 1 1 calc R . .
H16B H 0.4163 0.2915 0.6797 0.026 Uiso 1 1 calc R . .
C17 C 0.48994(14) 0.44151(14) 0.77096(14) 0.0178(4) Uani 1 1 d . . .
H17 H 0.4420 0.4734 0.7398 0.021 Uiso 1 1 calc R . .
C18 C 0.53936(14) 0.47656(13) 0.85022(14) 0.0157(4) Uani 1 1 d . . .
C19 C 0.63832(14) 0.48862(13) 0.96260(14) 0.0173(4) Uani 1 1 d . . .
H19 H 0.6878 0.4765 1.0052 0.021 Uiso 1 1 calc R . .
C20 C 0.58516(14) 0.56248(13) 0.96115(15) 0.0183(4) Uani 1 1 d . . .
H20 H 0.5903 0.6098 1.0020 0.022 Uiso 1 1 calc R . .
C21 C 0.45155(15) 0.61734(14) 0.86178(17) 0.0238(5) Uani 1 1 d . . .
H21A H 0.4527 0.6282 0.7975 0.036 Uiso 1 1 calc R . .
H21B H 0.4627 0.6720 0.8944 0.036 Uiso 1 1 calc R . .
H21C H 0.3911 0.5940 0.8750 0.036 Uiso 1 1 calc R . .
H22 H 0.755(2) 0.376(2) 0.693(2) 0.040(9) Uiso 1 1 d . . .
H23 H 0.684(2) 0.423(2) 0.698(2) 0.041(9) Uiso 1 1 d . . .
H24 H 0.493(2) 0.232(2) 0.944(2) 0.039(9) Uiso 1 1 d . . .
H25 H 0.451(2) 0.2755(18) 0.884(2) 0.037(9) Uiso 1 1 d . . .
H26 H 0.259(2) 0.639(2) 0.745(2) 0.044(10) Uiso 1 1 d . . .
H27 H 0.306(2) 0.643(2) 0.680(2) 0.034(9) Uiso 1 1 d . . .
H28 H 0.369(3) 0.544(2) 0.560(3) 0.066(12) Uiso 1 1 d . . .
H29 H 0.441(2) 0.583(2) 0.600(2) 0.047(10) Uiso 1 1 d . . .
H30 H 0.299(2) 0.263(2) 0.832(2) 0.039(9) Uiso 1 1 d . . .
H31 H 0.306(2) 0.340(2) 0.839(2) 0.034(9) Uiso 1 1 d . . .
N1 N 0.58603(12) 0.21074(11) 0.67347(12) 0.0165(3) Uani 1 1 d . . .
N2 N 0.76888(12) 0.20313(11) 0.75723(13) 0.0172(4) Uani 1 1 d . . .
N3 N 0.81225(11) 0.33353(11) 0.88224(12) 0.0163(3) Uani 1 1 d . . .
N4 N 0.96144(12) 0.32277(11) 0.85833(13) 0.0183(4) Uani 1 1 d . . .
N5 N 0.60475(12) 0.11909(11) 0.83457(12) 0.0158(3) Uani 1 1 d . . .
N6 N 0.68808(12) 0.20896(10) 0.97646(12) 0.0155(3) Uani 1 1 d . . .
N7 N 0.67892(12) 0.09520(11) 1.06605(12) 0.0185(4) Uani 1 1 d . . .
N8 N 0.51343(11) 0.36652(11) 0.74505(12) 0.0165(3) Uani 1 1 d . . .
N9 N 0.60952(11) 0.43489(11) 0.89350(12) 0.0156(3) Uani 1 1 d . . .
N10 N 0.52343(12) 0.55428(11) 0.88924(12) 0.0168(3) Uani 1 1 d . . .
N11 N 0.87765(13) 0.04728(13) 0.90935(14) 0.0252(4) Uani 1 1 d . . .
N12 N 0.20850(12) 0.49996(12) 0.85291(13) 0.0218(4) Uani 1 1 d . . .
N13 N 0.90932(13) 0.33397(11) 0.58849(13) 0.0208(4) Uani 1 1 d . . .
O1 O 0.70692(12) 0.37901(11) 0.71472(11) 0.0206(3) Uani 1 1 d . . .
O2 O 0.50155(11) 0.26365(11) 0.90517(12) 0.0199(3) Uani 1 1 d . . .
O3 O 0.81986(12) 0.00516(13) 0.95005(12) 0.0350(4) Uani 1 1 d . . .
O4 O 0.88212(12) 0.03533(10) 0.82708(11) 0.0276(4) Uani 1 1 d . . .
O5 O 0.93087(13) 0.10014(12) 0.94933(13) 0.0390(5) Uani 1 1 d . . .
O6 O 0.17015(12) 0.45455(12) 0.90784(12) 0.0337(4) Uani 1 1 d . . .
O7 O 0.19143(13) 0.57963(11) 0.84571(13) 0.0357(4) Uani 1 1 d . . .
O8 O 0.26747(12) 0.46776(11) 0.80495(12) 0.0313(4) Uani 1 1 d . . .
O9 O 0.97050(12) 0.36107(12) 0.54074(12) 0.0332(4) Uani 1 1 d . . .
O10 O 0.87278(16) 0.26279(12) 0.57263(14) 0.0446(5) Uani 1 1 d . . .
O11 O 0.88597(11) 0.37995(10) 0.65259(11) 0.0256(3) Uani 1 1 d . . .
O12 O 0.27991(14) 0.66877(12) 0.70930(15) 0.0290(4) Uani 1 1 d . . .
O13 O 0.39181(15) 0.56585(14) 0.61056(14) 0.0350(4) Uani 1 1 d . . .
O14 O 0.33483(13) 0.30030(14) 0.83831(15) 0.0345(5) Uani 1 1 d . . .
Sm1 Sm 0.644248(6) 0.284915(6) 0.828819(7) 0.01202(4) Uani 1 1 d . . .

loop_
_atom_site_aniso_label
_atom_site_aniso_U_11
_atom_site_aniso_U_22
_atom_site_aniso_U_33
_atom_site_aniso_U_23
_atom_site_aniso_U_13
_atom_site_aniso_U_12
C1 0.0209(10) 0.0234(10) 0.0156(10) -0.0039(8) 0.0051(8) -0.0027(8)
C2 0.0161(10) 0.0188(10) 0.0244(11) -0.0080(9) 0.0060(8) -0.0008(8)
C3 0.0154(10) 0.0171(10) 0.0244(11) -0.0030(8) 0.0055(8) 0.0005(7)
C4 0.0129(9) 0.0165(9) 0.0213(11) 0.0009(8) 0.0032(8) -0.0001(7)
C5 0.0182(10) 0.0205(10) 0.0200(11) -0.0032(8) 0.0032(8) -0.0004(8)
C6 0.0175(10) 0.0184(10) 0.0222(11) -0.0024(8) 0.0004(8) -0.0029(8)
C7 0.0133(10) 0.0330(13) 0.0485(17) -0.0182(11) 0.0065(10) -0.0020(9)
C8 0.0186(10) 0.0238(10) 0.0183(11) -0.0029(9) 0.0004(8) -0.0055(8)
C9 0.0233(11) 0.0205(10) 0.0188(11) -0.0025(9) 0.0019(8) -0.0078(8)
C10 0.0167(10) 0.0131(9) 0.0222(11) 0.0005(8) 0.0049(8) 0.0009(7)
C11 0.0133(9) 0.0177(9) 0.0156(10) 0.0020(8) 0.0031(7) 0.0021(7)
C12 0.0199(10) 0.0235(10) 0.0183(11) -0.0026(9) -0.0032(8) -0.0002(8)
C13 0.0181(10) 0.0310(12) 0.0158(11) 0.0008(9) -0.0016(8) 0.0017(8)
C14 0.0267(12) 0.0242(11) 0.0266(12) 0.0117(10) 0.0012(9) -0.0016(9)
C15 0.0269(11) 0.0249(11) 0.0122(10) 0.0001(8) -0.0010(8) 0.0009(9)
C16 0.0209(11) 0.0262(11) 0.0182(11) -0.0015(9) -0.0040(8) 0.0027(9)
C17 0.0133(9) 0.0224(10) 0.0181(10) 0.0043(8) 0.0032(8) 0.0022(8)
C18 0.0146(9) 0.0160(9) 0.0170(10) 0.0029(8) 0.0057(7) -0.0001(7)
C19 0.0176(10) 0.0195(10) 0.0153(10) 0.0006(8) 0.0042(8) -0.0017(8)
C20 0.0194(10) 0.0162(9) 0.0201(11) -0.0004(8) 0.0075(8) -0.0014(8)
C21 0.0199(11) 0.0191(10) 0.0328(13) 0.0053(9) 0.0055(9) 0.0051(8)
N1 0.0166(8) 0.0201(9) 0.0128(8) 0.0001(7) 0.0012(7) -0.0016(7)
N2 0.0161(8) 0.0152(8) 0.0205(9) -0.0019(7) 0.0038(7) -0.0006(6)
N3 0.0139(8) 0.0168(8) 0.0186(9) 0.0002(7) 0.0043(7) -0.0004(6)
N4 0.0123(8) 0.0181(8) 0.0249(10) -0.0036(7) 0.0031(7) -0.0004(7)
N5 0.0177(8) 0.0153(8) 0.0146(9) -0.0024(7) 0.0023(6) 0.0002(6)
N6 0.0149(8) 0.0159(8) 0.0155(9) 0.0011(7) -0.0005(7) 0.0016(6)
N7 0.0161(8) 0.0214(9) 0.0183(9) 0.0042(7) 0.0034(7) 0.0020(7)
N8 0.0146(8) 0.0207(9) 0.0141(9) 0.0023(7) 0.0008(6) 0.0008(7)
N9 0.0148(8) 0.0166(8) 0.0157(9) 0.0010(7) 0.0033(6) 0.0014(6)
N10 0.0163(8) 0.0144(8) 0.0205(9) 0.0025(7) 0.0069(7) 0.0011(6)
N11 0.0236(10) 0.0263(10) 0.0255(11) -0.0067(8) 0.0009(8) 0.0089(8)
N12 0.0189(9) 0.0252(9) 0.0210(10) -0.0062(8) -0.0015(7) -0.0022(7)
N13 0.0225(9) 0.0170(9) 0.0238(10) 0.0012(7) 0.0081(7) 0.0015(7)
O1 0.0200(8) 0.0198(8) 0.0228(9) 0.0057(6) 0.0078(7) 0.0035(6)
O2 0.0129(7) 0.0253(8) 0.0220(9) 0.0078(7) 0.0051(6) 0.0021(6)
O3 0.0254(9) 0.0505(11) 0.0299(10) -0.0014(9) 0.0077(7) 0.0006(8)
O4 0.0364(10) 0.0252(8) 0.0214(9) -0.0041(7) 0.0039(7) 0.0018(7)
O5 0.0388(11) 0.0406(11) 0.0371(11) -0.0193(9) -0.0004(8) -0.0047(8)
O6 0.0367(10) 0.0338(9) 0.0317(10) -0.0046(8) 0.0110(8) -0.0162(8)
O7 0.0389(10) 0.0275(9) 0.0420(11) 0.0005(8) 0.0130(8) 0.0094(8)
O8 0.0361(10) 0.0299(9) 0.0290(10) -0.0018(7) 0.0117(7) 0.0083(7)
O9 0.0282(9) 0.0380(10) 0.0356(10) -0.0112(8) 0.0200(7) -0.0123(7)
O10 0.0640(14) 0.0235(9) 0.0499(13) -0.0137(9) 0.0322(10) -0.0198(9)
O11 0.0304(9) 0.0203(8) 0.0278(9) -0.0044(7) 0.0145(7) -0.0006(6)
O12 0.0278(10) 0.0245(9) 0.0352(11) 0.0011(9) 0.0070(8) 0.0026(8)
O13 0.0288(10) 0.0458(11) 0.0307(11) -0.0010(9) 0.0040(8) 0.0084(9)
O14 0.0182(9) 0.0258(10) 0.0585(14) 0.0068(9) -0.0051(8) -0.0012(8)
Sm1 0.01115(6) 0.01307(6) 0.01203(6) 0.00016(4) 0.00218(4) 0.00039(3)

loop_
_atom_type_symbol
_atom_type_description
_atom_type_scat_dispersion_real
_atom_type_scat_dispersion_imag
_atom_type_scat_source
C C 0.0033 0.0016 'International Tables Vol C Tables 4.2.6.8 and 6.1.1.4'
H H 0.0000 0.0000 'International Tables Vol C Tables 4.2.6.8 and 6.1.1.4'
N N 0.0061 0.0033 'International Tables Vol C Tables 4.2.6.8 and 6.1.1.4'
O O 0.0106 0.0060 'International Tables Vol C Tables 4.2.6.8 and 6.1.1.4'
Sm Sm -0.1638 3.4418 'International Tables Vol C Tables 4.2.6.8 and 6.1.1.4'

loop_
_geom_angle_atom_site_label_1
_geom_angle_atom_site_label_2
_geom_angle_atom_site_label_3
_geom_angle
_geom_angle_site_symmetry_1
_geom_angle_site_symmetry_3
_geom_angle_publ_flag
N1 C1 C2 114.90(18) . . ?
N1 C1 H1A 108.5 . . ?
C2 C1 H1A 108.5 . . ?
N1 C1 H1B 108.5 . . ?
C2 C1 H1B 108.5 . . ?
H1A C1 H1B 107.5 . . ?
N2 C2 C1 109.27(17) . . ?
N2 C2 H2A 109.8 . . ?
C1 C2 H2A 109.8 . . ?
N2 C2 H2B 109.8 . . ?
C1 C2 H2B 109.8 . . ?
H2A C2 H2B 108.3 . . ?
N2 C3 C4 118.42(19) . . ?
N2 C3 H3 120.8 . . ?
C4 C3 H3 120.8 . . ?
N3 C4 N4 111.77(18) . . ?
N3 C4 C3 123.46(19) . . ?
N4 C4 C3 124.55(19) . . ?
C6 C5 N3 110.11(19) . . ?
C6 C5 H5 124.9 . . ?
N3 C5 H5 124.9 . . ?
N4 C6 C5 106.49(18) . . ?
N4 C6 H6 126.8 . . ?
C5 C6 H6 126.8 . . ?
N4 C7 H7A 109.5 . . ?
N4 C7 H7B 109.5 . . ?
H7A C7 H7B 109.5 . . ?
N4 C7 H7C 109.5 . . ?
H7A C7 H7C 109.5 . . ?
H7B C7 H7C 109.5 . . ?
N1 C8 C9 113.58(17) . . ?
N1 C8 H8A 108.9 . . ?
C9 C8 H8A 108.9 . . ?
N1 C8 H8B 108.9 . . ?
C9 C8 H8B 108.9 . . ?
H8A C8 H8B 107.7 . . ?
N5 C9 C8 108.45(17) . . ?
N5 C9 H9A 110.0 . . ?
C8 C9 H9A 110.0 . . ?
N5 C9 H9B 110.0 . . ?
C8 C9 H9B 110.0 . . ?
H9A C9 H9B 108.4 . . ?
N5 C10 C11 117.16(18) . . ?
N5 C10 H10 121.4 . . ?
C11 C10 H10 121.4 . . ?
N6 C11 N7 110.97(18) . . ?
N6 C11 C10 123.09(18) . . ?
N7 C11 C10 125.93(18) . . ?
C13 C12 N6 109.90(19) . . ?
C13 C12 H12 125.0 . . ?
N6 C12 H12 125.0 . . ?
C12 C13 N7 106.35(19) . . ?
C12 C13 H13 126.8 . . ?
N7 C13 H13 126.8 . . ?
N7 C14 H14A 109.5 . . ?
N7 C14 H14B 109.5 . . ?
H14A C14 H14B 109.5 . . ?
N7 C14 H14C 109.5 . . ?
H14A C14 H14C 109.5 . . ?
H14B C14 H14C 109.5 . . ?
N1 C15 C16 112.42(18) . . ?
N1 C15 H15A 109.1 . . ?
C16 C15 H15A 109.1 . . ?
N1 C15 H15B 109.1 . . ?
C16 C15 H15B 109.1 . . ?
H15A C15 H15B 107.9 . . ?
N8 C16 C15 109.20(17) . . ?
N8 C16 H16A 109.8 . . ?
C15 C16 H16A 109.8 . . ?
N8 C16 H16B 109.8 . . ?
C15 C16 H16B 109.8 . . ?
H16A C16 H16B 108.3 . . ?
N8 C17 C18 117.29(18) . . ?
N8 C17 H17 121.4 . . ?
C18 C17 H17 121.4 . . ?
N9 C18 N10 110.96(18) . . ?
N9 C18 C17 122.82(18) . . ?
N10 C18 C17 126.20(18) . . ?
N9 C19 C20 109.99(18) . . ?
N9 C19 H19 125.0 . . ?
C20 C19 H19 125.0 . . ?
N10 C20 C19 106.10(18) . . ?
N10 C20 H20 126.9 . . ?
C19 C20 H20 126.9 . . ?
N10 C21 H21A 109.5 . . ?
N10 C21 H21B 109.5 . . ?
H21A C21 H21B 109.5 . . ?
N10 C21 H21C 109.5 . . ?
H21A C21 H21C 109.5 . . ?
H21B C21 H21C 109.5 . . ?
C8 N1 C1 111.60(16) . . ?
C8 N1 C15 108.14(17) . . ?
C1 N1 C15 108.45(17) . . ?
C8 N1 Sm1 108.40(12) . . ?
C1 N1 Sm1 110.73(12) . . ?
C15 N1 Sm1 109.47(12) . . ?
C3 N2 C2 119.41(18) . . ?
C3 N2 Sm1 120.61(14) . . ?
C2 N2 Sm1 119.54(12) . . ?
C4 N3 C5 104.88(17) . . ?
C4 N3 Sm1 111.57(13) . . ?
C5 N3 Sm1 142.80(14) . . ?
C4 N4 C6 106.76(17) . . ?
C4 N4 C7 126.88(18) . . ?
C6 N4 C7 126.35(18) . . ?
C10 N5 C9 118.46(17) . . ?
C10 N5 Sm1 118.84(14) . . ?
C9 N5 Sm1 122.09(13) . . ?
C11 N6 C12 105.37(17) . . ?
C11 N6 Sm1 115.88(13) . . ?
C12 N6 Sm1 138.30(14) . . ?
C11 N7 C13 107.41(17) . . ?
C11 N7 C14 125.89(19) . . ?
C13 N7 C14 126.69(19) . . ?
C17 N8 C16 119.39(18) . . ?
C17 N8 Sm1 120.22(14) . . ?
C16 N8 Sm1 120.31(13) . . ?
C18 N9 C19 105.42(17) . . ?
C18 N9 Sm1 114.15(13) . . ?
C19 N9 Sm1 140.39(13) . . ?
C18 N10 C20 107.52(17) . . ?
C18 N10 C21 126.81(19) . . ?
C20 N10 C21 125.64(18) . . ?
O5 N11 O3 121.1(2) . . ?
O5 N11 O4 119.9(2) . . ?
O3 N11 O4 118.93(19) . . ?
O6 N12 O7 120.8(2) . . ?
O6 N12 O8 120.79(19) . . ?
O7 N12 O8 118.3(2) . . ?
O10 N13 O9 119.93(19) . . ?
O10 N13 O11 120.83(19) . . ?
O9 N13 O11 119.23(18) . . ?
Sm1 O1 H22 129(2) . . ?
Sm1 O1 H23 124(2) . . ?
H22 O1 H23 106(3) . . ?
Sm1 O2 H24 128(2) . . ?
Sm1 O2 H25 124(2) . . ?
H24 O2 H25 105(3) . . ?
H26 O12 H27 109(3) . . ?
H28 O13 H29 105(3) . . ?
H30 O14 H31 104(3) . . ?
O2 Sm1 O1 139.87(6) . . ?
O2 Sm1 N2 142.17(6) . . ?
O1 Sm1 N2 71.71(6) . . ?
O2 Sm1 N8 70.68(6) . . ?
O1 Sm1 N8 70.37(6) . . ?
N2 Sm1 N8 125.05(6) . . ?
O2 Sm1 N6 72.85(6) . . ?
O1 Sm1 N6 142.29(6) . . ?
N2 Sm1 N6 89.75(6) . . ?
N8 Sm1 N6 142.50(6) . . ?
O2 Sm1 N9 75.54(5) . . ?
O1 Sm1 N9 79.96(6) . . ?
N2 Sm1 N9 141.21(5) . . ?
N8 Sm1 N9 65.47(5) . . ?
N6 Sm1 N9 97.28(5) . . ?
O2 Sm1 N5 70.18(6) . . ?
O1 Sm1 N5 133.44(6) . . ?
N2 Sm1 N5 72.01(5) . . ?
N8 Sm1 N5 109.77(5) . . ?
N6 Sm1 N5 64.43(5) . . ?
N9 Sm1 N5 144.57(5) . . ?
O2 Sm1 N3 133.73(6) . . ?
O1 Sm1 N3 70.58(6) . . ?
N2 Sm1 N3 65.81(5) . . ?
N8 Sm1 N3 131.40(5) . . ?
N6 Sm1 N3 71.89(5) . . ?
N9 Sm1 N3 80.23(5) . . ?
N5 Sm1 N3 117.93(5) . . ?
O2 Sm1 N1 96.90(6) . . ?
O1 Sm1 N1 75.82(5) . . ?
N2 Sm1 N1 67.07(6) . . ?
N8 Sm1 N1 66.12(5) . . ?
N6 Sm1 N1 127.47(5) . . ?
N9 Sm1 N1 130.70(5) . . ?
N5 Sm1 N1 63.71(5) . . ?
N3 Sm1 N1 128.39(5) . . ?

loop_
_geom_bond_atom_site_label_1
_geom_bond_atom_site_label_2
_geom_bond_distance
_geom_bond_site_symmetry_2
_geom_bond_publ_flag
C1 N1 1.490(3) . ?
C1 C2 1.525(3) . ?
C1 H1A 0.9900 . ?
C1 H1B 0.9900 . ?
C2 N2 1.458(3) . ?
C2 H2A 0.9900 . ?
C2 H2B 0.9900 . ?
C3 N2 1.273(3) . ?
C3 C4 1.449(3) . ?
C3 H3 0.9500 . ?
C4 N3 1.332(3) . ?
C4 N4 1.357(3) . ?
C5 C6 1.366(3) . ?
C5 N3 1.373(3) . ?
C5 H5 0.9500 . ?
C6 N4 1.366(3) . ?
C6 H6 0.9500 . ?
C7 N4 1.458(3) . ?
C7 H7A 0.9800 . ?
C7 H7B 0.9800 . ?
C7 H7C 0.9800 . ?
C8 N1 1.489(3) . ?
C8 C9 1.517(3) . ?
C8 H8A 0.9900 . ?
C8 H8B 0.9900 . ?
C9 N5 1.475(3) . ?
C9 H9A 0.9900 . ?
C9 H9B 0.9900 . ?
C10 N5 1.276(3) . ?
C10 C11 1.440(3) . ?
C10 H10 0.9500 . ?
C11 N6 1.338(3) . ?
C11 N7 1.350(3) . ?
C12 C13 1.363(3) . ?
C12 N6 1.371(3) . ?
C12 H12 0.9500 . ?
C13 N7 1.367(3) . ?
C13 H13 0.9500 . ?
C14 N7 1.467(3) . ?
C14 H14A 0.9800 . ?
C14 H14B 0.9800 . ?
C14 H14C 0.9800 . ?
C15 N1 1.493(3) . ?
C15 C16 1.520(3) . ?
C15 H15A 0.9900 . ?
C15 H15B 0.9900 . ?
C16 N8 1.464(3) . ?
C16 H16A 0.9900 . ?
C16 H16B 0.9900 . ?
C17 N8 1.270(3) . ?
C17 C18 1.453(3) . ?
C17 H17 0.9500 . ?
C18 N9 1.337(3) . ?
C18 N10 1.356(3) . ?
C19 N9 1.370(3) . ?
C19 C20 1.372(3) . ?
C19 H19 0.9500 . ?
C20 N10 1.365(3) . ?
C20 H20 0.9500 . ?
C21 N10 1.464(3) . ?
C21 H21A 0.9800 . ?
C21 H21B 0.9800 . ?
C21 H21C 0.9800 . ?
N1 Sm1 2.6831(18) . ?
N2 Sm1 2.5021(18) . ?
N3 Sm1 2.6290(17) . ?
N5 Sm1 2.6143(17) . ?
N6 Sm1 2.5489(17) . ?
N8 Sm1 2.5420(17) . ?
N9 Sm1 2.5630(17) . ?
N11 O5 1.248(3) . ?
N11 O3 1.250(3) . ?
N11 O4 1.254(3) . ?
N12 O6 1.239(3) . ?
N12 O7 1.252(2) . ?
N12 O8 1.255(3) . ?
N13 O10 1.232(2) . ?
N13 O9 1.248(2) . ?
N13 O11 1.257(2) . ?
O1 Sm1 2.4596(16) . ?
O1 H22 0.79(3) . ?
O1 H23 0.79(3) . ?
O2 Sm1 2.4539(16) . ?
O2 H24 0.77(4) . ?
O2 H25 0.80(4) . ?
O12 H26 0.78(4) . ?
O12 H27 0.71(3) . ?
O13 H28 0.88(4) . ?
O13 H29 0.78(3) . ?
O14 H30 0.78(3) . ?
O14 H31 0.74(3) . ?
